data_4518295
loop_
_publ_author_name
'Mansour, Waseem'
'Fettouhi, Mohammed'
'El Ali, Bassam'

_publ_section_title
;
 Regioselective Synthesis of Chromones via Cyclocarbonylative Sonogashira
 Coupling Catalyzed by Highly Active Bridged-Bis(N-Heterocyclic
 Carbene)Palladium(II) Complexes.
;
_journal_issue 50
_journal_name_full 'ACS omega'
_journal_page_first 32515
_journal_page_last 32529
_journal_paper_doi 10.1021/acsomega.0c04706
_journal_volume 5
_journal_year 2020
_chemical_formula_moiety 'C23 H28 Br2 N4 Pd, C3 H7 N O'
_chemical_formula_sum 'C26 H35 Br2 N5 O Pd'
_chemical_formula_weight 699.81
_space_group_crystal_system orthorhombic
_space_group_IT_number 62
_space_group_name_Hall '-P 2ac 2n'
_space_group_name_H-M_alt 'P n m a'
_atom_sites_solution_hydrogens geom
_audit_creation_method SHELXL-2016/6
_cell_angle_alpha 90
_cell_angle_beta 90
_cell_angle_gamma 90
_cell_formula_units_Z 4
_cell_length_a 16.2158(6)
_cell_length_b 18.1879(7)
_cell_length_c 9.2992(4)
_cell_measurement_reflns_used 9730
_cell_measurement_temperature 298(2)
_cell_measurement_theta_max 28.245
_cell_measurement_theta_min 2.46
_cell_volume 2742.63(19)
_computing_cell_refinement 'SAINT V8.38A (Bruker, 2017)'
_computing_data_collection 'Apex3 v2017.3-0 (Bruker, 2017)'
_computing_data_reduction 'SAINT V8.38A (Bruker, 2017)'
_computing_structure_refinement 'SHELXL-2016/6 (Sheldrick, 2015)'
_computing_structure_solution 'SHELXT 2014/5 (Sheldrick, 2014)'
_diffrn_ambient_temperature 298(2)
_diffrn_measured_fraction_theta_full 0.998
_diffrn_measured_fraction_theta_max 0.997
_diffrn_measurement_device_type 'Bruker AXS D8 Quest diffractometer'
_diffrn_measurement_method 'omega and phi scans'
_diffrn_radiation_type MoK\a
_diffrn_radiation_wavelength 0.71073
_diffrn_reflns_av_R_equivalents 0.0387
_diffrn_reflns_av_unetI/netI 0.0138
_diffrn_reflns_Laue_measured_fraction_full 0.998
_diffrn_reflns_Laue_measured_fraction_max 0.997
_diffrn_reflns_limit_h_max 21
_diffrn_reflns_limit_h_min -21
_diffrn_reflns_limit_k_max 24
_diffrn_reflns_limit_k_min -24
_diffrn_reflns_limit_l_max 12
_diffrn_reflns_limit_l_min -12
_diffrn_reflns_number 76298
_diffrn_reflns_point_group_measured_fraction_full 0.998
_diffrn_reflns_point_group_measured_fraction_max 0.997
_diffrn_reflns_theta_full 25.242
_diffrn_reflns_theta_max 28.371
_diffrn_reflns_theta_min 2.512
_diffrn_source 'Microfocus sealed tube'
_exptl_absorpt_coefficient_mu 3.619
_exptl_absorpt_correction_T_max 0.714
_exptl_absorpt_correction_T_min 0.549
_exptl_absorpt_correction_type multi-scan
_exptl_absorpt_process_details
;
 SADABS 2016/2: Krause, L., Herbst-Irmer, R., Sheldrick G.M. & Stalke D.,
 J. Appl. Cryst. 48 (2015) 3-10
;
_exptl_crystal_colour colorless
_exptl_crystal_density_diffrn 1.695
_exptl_crystal_description block
_exptl_crystal_F_000 1400
_exptl_crystal_size_max 0.230
_exptl_crystal_size_mid 0.190
_exptl_crystal_size_min 0.100
_refine_diff_density_max 1.039
_refine_diff_density_min -0.978
_refine_diff_density_rms 0.111
_refine_ls_extinction_coef 0.0048(6)
_refine_ls_extinction_expression Fc^*^=kFc[1+0.001xFc^2^\l^3^/sin(2\q)]^-1/4^
_refine_ls_extinction_method 'SHELXL-2016/6 (Sheldrick 2016)'
_refine_ls_goodness_of_fit_ref 0.989
_refine_ls_hydrogen_treatment constr
_refine_ls_matrix_type full
_refine_ls_number_parameters 173
_refine_ls_number_reflns 3528
_refine_ls_number_restraints 18
_refine_ls_restrained_S_all 1.007
_refine_ls_R_factor_all 0.0473
_refine_ls_R_factor_gt 0.0342
_refine_ls_shift/su_max 0.007
_refine_ls_shift/su_mean 0.001
_refine_ls_structure_factor_coef Fsqd
_refine_ls_weighting_details 'w=1/[\s^2^(Fo^2^)+(0.0910P)^2^+3.9596P] where P=(Fo^2^+2Fc^2^)/3'
_refine_ls_weighting_scheme calc
_refine_ls_wR_factor_gt 0.1080
_refine_ls_wR_factor_ref 0.1299
_reflns_Friedel_coverage 0.000
_reflns_number_gt 2954
_reflns_number_total 3528
_reflns_threshold_expression 'I > 2\s(I)'
_cod_data_source_file ao0c04706_si_001.cif
_cod_data_source_block new
_cod_depositor_comments 'Adding full bibliography for 4518294--4518295.cif.'
_cod_database_code 4518295
_shelx_shelxl_version_number 2016/6
_shelx_space_group_comment
;
The symmetry employed for this shelxl refinement is uniquely defined
by the following loop, which should always be used as a source of
symmetry information in preference to the above space-group names.
They are only intended as comments.
;
_shelx_estimated_absorpt_t_min 0.490
_shelx_estimated_absorpt_t_max 0.714

loop_
_space_group_symop_operation_xyz
'x, y, z'
'-x+1/2, -y, z+1/2'
'x+1/2, -y+1/2, -z+1/2'
'-x, y+1/2, -z'
'-x, -y, -z'
'x-1/2, y, -z-1/2'
'-x-1/2, y-1/2, z-1/2'
'x, -y-1/2, z'

loop_
_atom_site_label
_atom_site_type_symbol
_atom_site_fract_x
_atom_site_fract_y
_atom_site_fract_z
_atom_site_U_iso_or_equiv
_atom_site_adp_type
_atom_site_occupancy
_atom_site_site_symmetry_order
_atom_site_calc_flag
_atom_site_refinement_flags_posn
_atom_site_refinement_flags_adp
_atom_site_refinement_flags_occupancy
_atom_site_disorder_assembly
_atom_site_disorder_group
Pd1 Pd 0.14080(2) 0.250000 -0.18251(4) 0.02824(14) Uani 1 2 d S T P . .
Br1 Br 0.19181(3) 0.34930(2) -0.34406(5) 0.05203(17) Uani 1 1 d . . . . .
C1 C 0.09583(18) 0.32672(17) -0.0504(3) 0.0297(6) Uani 1 1 d . . . . .
C2 C 0.0827(2) 0.41353(18) 0.1196(4) 0.0373(7) Uani 1 1 d . . . . .
C3 C 0.0926(3) 0.4657(2) 0.2273(5) 0.0533(10) Uani 1 1 d . . . . .
H3 H 0.144250 0.476187 0.265789 0.064 Uiso 1 1 calc R U . . .
C4 C 0.0230(4) 0.5010(2) 0.2743(5) 0.0632(13) Uani 1 1 d . . . . .
H4 H 0.027981 0.536115 0.346535 0.076 Uiso 1 1 calc R U . . .
C5 C -0.0541(3) 0.4867(2) 0.2188(5) 0.0593(12) Uani 1 1 d . . . . .
H5 H -0.099523 0.511919 0.254602 0.071 Uiso 1 1 calc R U . . .
C6 C -0.0651(2) 0.4351(2) 0.1104(5) 0.0476(9) Uani 1 1 d . . . . .
H6 H -0.116776 0.425500 0.071217 0.057 Uiso 1 1 calc R U . . .
C7 C 0.0051(2) 0.39883(16) 0.0638(4) 0.0337(7) Uani 1 1 d . . . . .
C8 C 0.2281(2) 0.3682(2) 0.0602(4) 0.0414(8) Uani 1 1 d . . . . .
H8 H 0.249903 0.328704 -0.000531 0.050 Uiso 1 1 calc R U . . .
C9 C 0.2621(3) 0.4406(3) 0.0031(6) 0.0614(12) Uani 1 1 d . . . . .
H9A H 0.245577 0.446831 -0.095306 0.092 Uiso 1 1 calc R U . . .
H9B H 0.321247 0.440055 0.008775 0.092 Uiso 1 1 calc R U . . .
H9C H 0.241031 0.480521 0.059662 0.092 Uiso 1 1 calc R U . . .
C10 C 0.2555(3) 0.3529(3) 0.2146(6) 0.0646(13) Uani 1 1 d . . . . .
H10A H 0.244710 0.395261 0.273135 0.097 Uiso 1 1 calc R U . . .
H10B H 0.313423 0.342151 0.215929 0.097 Uiso 1 1 calc R U . . .
H10C H 0.225406 0.311523 0.251624 0.097 Uiso 1 1 calc R U . . .
C11 C -0.0507(2) 0.3199(2) -0.1356(4) 0.0412(8) Uani 1 1 d . . . . .
H11A H -0.027875 0.312200 -0.230853 0.049 Uiso 1 1 calc R U . . .
H11B H -0.091408 0.358839 -0.143140 0.049 Uiso 1 1 calc R U . . .
C12 C -0.0943(3) 0.250000 -0.0893(7) 0.0448(12) Uani 1 2 d S T P . .
H12A H -0.149555 0.250001 -0.129056 0.054 Uiso 1 2 calc R U P . .
H12B H -0.099215 0.250001 0.014667 0.054 Uiso 1 2 calc R U P . .
C13 C 0.5704(6) 0.250000 0.1527(10) 0.092(3) Uani 1 2 d S T P . .
H13A H 0.590667 0.299423 0.160731 0.139 Uiso 0.5 1 calc R U P . .
H13B H 0.610451 0.220252 0.103704 0.139 Uiso 0.5 1 calc R U P . .
H13C H 0.560753 0.230326 0.246957 0.139 Uiso 0.5 1 calc R U P . .
C14 C 0.4593(6) 0.3123(6) 0.0311(8) 0.171(5) Uani 1 1 d D U . . .
N1 N 0.13754(16) 0.36745(15) 0.0467(3) 0.0328(6) Uani 1 1 d . . . . .
N2 N 0.01576(16) 0.34505(14) -0.0403(3) 0.0313(6) Uani 1 1 d . . . . .
N3 N 0.4951(3) 0.250000 0.0732(6) 0.0595(13) Uani 1 2 d DS TU P . .
O1 O 0.3946(6) 0.3013(10) -0.0417(11) 0.271(12) Uani 0.5 1 d D U P . .

loop_
_atom_site_aniso_label
_atom_site_aniso_U_11
_atom_site_aniso_U_22
_atom_site_aniso_U_33
_atom_site_aniso_U_23
_atom_site_aniso_U_13
_atom_site_aniso_U_12
Pd1 0.0289(2) 0.0264(2) 0.0295(2) 0.000 0.00358(11) 0.000
Br1 0.0685(3) 0.0368(2) 0.0508(3) 0.00753(15) 0.02164(19) 0.00047(17)
C1 0.0293(13) 0.0272(14) 0.0326(15) 0.0039(12) 0.0007(12) -0.0051(11)
C2 0.0458(17) 0.0291(15) 0.0370(16) -0.0034(13) 0.0076(14) -0.0026(14)
C3 0.070(3) 0.0382(19) 0.051(2) -0.0107(17) 0.007(2) -0.0077(19)
C4 0.095(4) 0.038(2) 0.056(2) -0.0161(19) 0.026(3) -0.001(2)
C5 0.072(3) 0.039(2) 0.068(3) 0.0032(19) 0.035(2) 0.013(2)
C6 0.047(2) 0.0350(17) 0.061(2) 0.0058(17) 0.0188(18) 0.0040(16)
C7 0.0377(15) 0.0232(13) 0.0402(17) 0.0010(12) 0.0121(13) -0.0001(12)
C8 0.0313(15) 0.0421(18) 0.051(2) -0.0067(16) -0.0040(15) -0.0099(14)
C9 0.048(2) 0.058(3) 0.078(3) 0.005(2) 0.002(2) -0.019(2)
C10 0.050(2) 0.083(4) 0.061(3) 0.002(2) -0.016(2) -0.010(2)
C11 0.0339(16) 0.0363(17) 0.053(2) 0.0013(15) -0.0133(15) 0.0040(14)
C12 0.027(2) 0.036(2) 0.071(4) 0.000 -0.009(2) 0.000
C13 0.087(6) 0.121(8) 0.069(5) 0.000 -0.017(4) 0.000
C14 0.203(9) 0.233(10) 0.077(5) 0.053(6) 0.051(5) 0.167(8)
N1 0.0305(12) 0.0312(13) 0.0366(14) -0.0068(11) 0.0020(10) -0.0045(10)
N2 0.0288(12) 0.0262(12) 0.0389(14) -0.0007(10) -0.0004(11) 0.0005(10)
N3 0.060(3) 0.072(3) 0.046(3) 0.000 0.000(2) 0.000
O1 0.147(8) 0.58(3) 0.083(7) 0.086(11) 0.037(6) 0.241(14)

loop_
_atom_type_symbol
_atom_type_description
_atom_type_scat_dispersion_real
_atom_type_scat_dispersion_imag
_atom_type_scat_source
C C 0.0033 0.0016 'International Tables Vol C Tables 4.2.6.8 and 6.1.1.4'
H H 0.0000 0.0000 'International Tables Vol C Tables 4.2.6.8 and 6.1.1.4'
Br Br -0.2901 2.4595 'International Tables Vol C Tables 4.2.6.8 and 6.1.1.4'
N N 0.0061 0.0033 'International Tables Vol C Tables 4.2.6.8 and 6.1.1.4'
Pd Pd -0.9988 1.0072 'International Tables Vol C Tables 4.2.6.8 and 6.1.1.4'
O O 0.0106 0.0060 'International Tables Vol C Tables 4.2.6.8 and 6.1.1.4'

loop_
_geom_angle_atom_site_label_1
_geom_angle_atom_site_label_2
_geom_angle_atom_site_label_3
_geom_angle
_geom_angle_site_symmetry_1
_geom_angle_site_symmetry_3
_geom_angle_publ_flag
C1 Pd1 C1 88.66(17) 8_565 . ?
C1 Pd1 Br1 177.48(8) 8_565 . ?
C1 Pd1 Br1 89.17(8) . . ?
C1 Pd1 Br1 89.17(8) 8_565 8_565 ?
C1 Pd1 Br1 177.48(8) . 8_565 ?
Br1 Pd1 Br1 92.97(2) . 8_565 ?
N2 C1 N1 107.5(3) . . ?
N2 C1 Pd1 124.7(2) . . ?
N1 C1 Pd1 127.7(2) . . ?
C7 C2 C3 120.4(4) . . ?
C7 C2 N1 106.3(3) . . ?
C3 C2 N1 133.2(4) . . ?
C4 C3 C2 117.0(5) . . ?
C4 C3 H3 121.5 . . ?
C2 C3 H3 121.5 . . ?
C3 C4 C5 122.6(4) . . ?
C3 C4 H4 118.7 . . ?
C5 C4 H4 118.7 . . ?
C4 C5 C6 121.2(4) . . ?
C4 C5 H5 119.4 . . ?
C6 C5 H5 119.4 . . ?
C7 C6 C5 116.3(4) . . ?
C7 C6 H6 121.9 . . ?
C5 C6 H6 121.9 . . ?
C6 C7 C2 122.5(3) . . ?
C6 C7 N2 131.1(3) . . ?
C2 C7 N2 106.5(3) . . ?
N1 C8 C9 109.8(3) . . ?
N1 C8 C10 111.5(3) . . ?
C9 C8 C10 112.4(4) . . ?
N1 C8 H8 107.6 . . ?
C9 C8 H8 107.6 . . ?
C10 C8 H8 107.6 . . ?
C8 C9 H9A 109.5 . . ?
C8 C9 H9B 109.5 . . ?
H9A C9 H9B 109.5 . . ?
C8 C9 H9C 109.5 . . ?
H9A C9 H9C 109.5 . . ?
H9B C9 H9C 109.5 . . ?
C8 C10 H10A 109.5 . . ?
C8 C10 H10B 109.5 . . ?
H10A C10 H10B 109.5 . . ?
C8 C10 H10C 109.5 . . ?
H10A C10 H10C 109.5 . . ?
H10B C10 H10C 109.5 . . ?
N2 C11 C12 115.5(3) . . ?
N2 C11 H11A 108.4 . . ?
C12 C11 H11A 108.4 . . ?
N2 C11 H11B 108.4 . . ?
C12 C11 H11B 108.4 . . ?
H11A C11 H11B 107.5 . . ?
C11 C12 C11 113.9(5) . 8_565 ?
C11 C12 H12A 108.8 . . ?
C11 C12 H12A 108.8 8_565 . ?
C11 C12 H12B 108.8 . . ?
C11 C12 H12B 108.8 8_565 . ?
H12A C12 H12B 107.7 . . ?
N3 C13 H13A 109.5 . . ?
N3 C13 H13B 109.5 . . ?
H13A C13 H13B 109.5 . . ?
N3 C13 H13C 109.5 . . ?
H13A C13 H13C 109.5 . . ?
H13B C13 H13C 109.5 . . ?
N3 C13 H13A 109.5(4) . 8_565 ?
H13A C13 H13A 138.9 . 8_565 ?
H13B C13 H13A 43.8 . 8_565 ?
H13C C13 H13A 68.6 . 8_565 ?
N3 C13 H13B 109.5(16) . 8_565 ?
H13A C13 H13B 43.8 . 8_565 ?
H13B C13 H13B 68.6 . 8_565 ?
H13C C13 H13B 138.9 . 8_565 ?
H13A C13 H13B 109.5 8_565 8_565 ?
N3 C13 H13C 109.5(13) . 8_565 ?
H13A C13 H13C 68.6 . 8_565 ?
H13B C13 H13C 138.9 . 8_565 ?
H13C C13 H13C 43.8 . 8_565 ?
H13A C13 H13C 109.5 8_565 8_565 ?
H13B C13 H13C 109.5 8_565 8_565 ?
O1 C14 N3 112.6(10) . . ?
C1 N1 C2 109.5(3) . . ?
C1 N1 C8 124.2(3) . . ?
C2 N1 C8 126.0(3) . . ?
C1 N2 C7 110.2(3) . . ?
C1 N2 C11 126.1(3) . . ?
C7 N2 C11 123.3(3) . . ?
C14 N3 C14 116.6(11) . 8_565 ?
C14 N3 C13 121.7(5) . . ?
C14 N3 C13 121.7(5) 8_565 . ?

loop_
_geom_bond_atom_site_label_1
_geom_bond_atom_site_label_2
_geom_bond_distance
_geom_bond_site_symmetry_2
_geom_bond_publ_flag
Pd1 C1 1.997(3) 8_565 ?
Pd1 C1 1.997(3) . ?
Pd1 Br1 2.4906(4) . ?
Pd1 Br1 2.4906(4) 8_565 ?
C1 N2 1.344(4) . ?
C1 N1 1.350(4) . ?
C2 C7 1.387(5) . ?
C2 C3 1.389(5) . ?
C2 N1 1.397(4) . ?
C3 C4 1.371(7) . ?
C3 H3 0.9300 . ?
C4 C5 1.377(8) . ?
C4 H4 0.9300 . ?
C5 C6 1.388(7) . ?
C5 H5 0.9300 . ?
C6 C7 1.385(5) . ?
C6 H6 0.9300 . ?
C7 N2 1.388(4) . ?
C8 N1 1.475(4) . ?
C8 C9 1.523(6) . ?
C8 C10 1.528(6) . ?
C8 H8 0.9800 . ?
C9 H9A 0.9600 . ?
C9 H9B 0.9600 . ?
C9 H9C 0.9600 . ?
C10 H10A 0.9600 . ?
C10 H10B 0.9600 . ?
C10 H10C 0.9600 . ?
C11 N2 1.469(4) . ?
C11 C12 1.517(5) . ?
C11 H11A 0.9700 . ?
C11 H11B 0.9700 . ?
C12 H12A 0.9700 . ?
C12 H12B 0.9700 . ?
C13 N3 1.428(10) . ?
C13 H13A 0.9600 . ?
C13 H13B 0.9600 . ?
C13 H13C 0.9600 . ?
C13 H13A 0.960(18) 8_565 ?
C13 H13B 0.96(7) 8_565 ?
C13 H13C 0.96(6) 8_565 ?
C14 O1 1.264(9) . ?
C14 N3 1.332(8) . ?
